data_8101653
loop_
_publ_author_name
'Heuer, Matthias'
'Bente, Klaus'
'Steins, Manfred'
'Rothkopf, Alexandra'

_publ_section_title
;
Crystal structure of calcium tectozincotrisilicate, CaZnSi~3~O~8~
;
_journal_issue 4
_journal_name_full 'Zeitschrift f\"ur Kristallographie - New Crystal Structures'
_journal_page_first 691
_journal_page_last 692
_journal_volume 213
_journal_year 1998
_chemical_formula_structural 'Ca2 Zn2 Si6 O16'
_chemical_formula_sum 'Ca2 O16 Si6 Zn2'
_chemical_formula_weight 635.44
_space_group_IT_number 2
_symmetry_cell_setting ?
_symmetry_space_group_name_Hall '-P 1'
_symmetry_space_group_name_H-M 'P -1'
_cell_angle_alpha 93.76(5)
_cell_angle_beta 116.120(7)
_cell_angle_gamma 84.368(7)
_cell_formula_units_Z 2
_cell_length_a 8.1210(10)
_cell_length_b 12.9270(10)
_cell_length_c 7.2060(10)
_cell_measurement_temperature 293(2)
_cell_volume 675.74(14)
_diffrn_ambient_temperature 293(2)
_exptl_crystal_density_diffrn 3.123
_refine_ls_R_factor_obs 0.0381
_refine_ls_wR_factor_obs 0.0778
_cod_database_code 8101653

loop_
_symmetry_equiv_pos_as_xyz
'x, y, z'
'-x, -y, -z'

loop_
_atom_site_aniso_label
_atom_site_aniso_U_11
_atom_site_aniso_U_22
_atom_site_aniso_U_33
_atom_site_aniso_U_23
_atom_site_aniso_U_13
_atom_site_aniso_U_12
Zn1 0.01104(12) 0.00735(13) 0.00938(13) -0.00054(11) 0.00377(11) -0.00087(11)
Zn2 0.00954(13) 0.0086(2) 0.0099(2) -0.00079(13) 0.00443(13) -0.00083(12)
Ca1 0.0113(2) 0.0116(2) 0.0119(2) -0.0032(2) 0.0037(2) -0.0005(2)
Ca2 0.0061(2) 0.0111(3) 0.0127(3) -0.0022(2) 0.0021(2) -0.0001(2)
Si1 0.0041(2) 0.0058(3) 0.0078(3) -0.0002(3) 0.0020(2) 0.0008(2)
Si2 0.0120(3) 0.0077(4) 0.0071(4) 0.0000(3) 0.0034(3) -0.0029(3)
Si3 0.0091(3) 0.0065(3) 0.0057(3) 0.0001(3) 0.0032(2) 0.0020(3)
Si4 0.0055(3) 0.0079(4) 0.0071(3) 0.0009(3) 0.0029(3) -0.0012(3)
Si5 0.0041(2) 0.0079(3) 0.0075(3) 0.0003(3) 0.0023(2) 0.0003(2)
Si6 0.0099(3) 0.0061(4) 0.0080(4) 0.0003(3) 0.0037(3) -0.0002(3)
O1 0.0095(6) 0.0100(8) 0.0072(7) 0.0019(6) 0.0036(5) 0.0009(6)
O2 0.0095(7) 0.0101(9) 0.0079(8) 0.0016(7) 0.0046(6) 0.0001(6)
O3 0.0061(6) 0.0047(7) 0.0148(9) -0.0015(7) 0.0044(6) 0.0016(6)
O4 0.0124(9) 0.0112(10) 0.0124(10) -0.0013(8) 0.0039(8) -0.0048(8)
O5 0.0095(6) 0.0129(9) 0.0124(9) 0.0009(7) 0.0023(7) -0.0063(7)
O6 0.0079(7) 0.0025(7) 0.0117(9) 0.0015(7) 0.0034(7) 0.0035(7)
O7 0.0195(8) 0.0205(11) 0.0132(9) -0.0021(8) 0.0104(7) -0.0091(8)
O8 0.0071(6) 0.0096(9) 0.0149(10) -0.0044(8) 0.0074(7) -0.0018(7)
O9 0.0149(8) 0.0083(8) 0.0141(9) 0.0013(7) 0.0030(7) -0.0033(7)
O10 0.0098(7) 0.0078(9) 0.0188(12) 0.0006(9) 0.0061(8) 0.0055(7)
O11 0.0154(8) 0.0165(11) 0.0103(9) 0.0032(8) 0.0054(8) 0.0082(8)
O12 0.0114(8) 0.0123(10) 0.0073(9) -0.0027(8) 0.0013(8) -0.0036(8)
O13 0.0145(8) 0.0158(10) 0.0090(9) -0.0035(8) 0.0018(7) -0.0025(8)
O14 0.0113(8) 0.0148(11) 0.0100(10) 0.0001(9) -0.0014(8) -0.0028(8)
O15 0.0155(6) 0.0208(9) 0.0324(10) 0.0000(8) 0.0196(6) 0.0040(6)

loop_
_atom_site_label
_atom_site_type_symbol
_atom_site_fract_x
_atom_site_fract_y
_atom_site_fract_z
_atom_site_U_iso_or_equiv
_atom_site_thermal_displace_type
_atom_site_occupancy
_atom_site_calc_flag
_atom_site_refinement_flags
_atom_site_disorder_group
Zn1 Zn 0.49318(5) 0.81759(3) 0.79445(7) 0.00953(9) Uani 1 d . .
Zn2 Zn 0.00588(6) 0.68224(4) 0.20497(8) 0.00933(10) Uani 1 d . .
Ca1 Ca 0.24416(9) 0.02236(6) 0.85356(12) 0.0123(2) Uani 1 d . .
Ca2 Ca 0.25418(9) 0.47852(6) 0.14725(13) 0.0108(2) Uani 1 d . .
Si1 Si 0.30673(11) 0.38717(7) 0.69048(15) 0.0062(2) Uani 1 d . .
Si2 Si 0.19166(15) 0.11277(9) 0.3084(2) 0.0091(2) Uani 1 d . .
Si3 Si 0.49410(12) 0.83076(7) 0.24888(15) 0.0073(2) Uani 1 d . .
Si4 Si 0.00093(13) 0.66968(8) 0.7491(2) 0.0067(2) Uani 1 d . .
Si5 Si 0.16714(11) 0.88980(7) 0.36964(15) 0.0067(2) Uani 1 d . .
Si6 Si 0.33466(14) 0.60892(8) 0.6298(2) 0.0081(2) Uani 1 d . .
O1 O 0.4760(3) 0.8871(2) 0.0495(4) 0.0089(4) Uani 1 d . .
O2 O 0.0081(3) 0.6146(2) 0.9477(4) 0.0089(4) Uani 1 d . .
O3 O 0.4885(3) 0.3280(2) 0.2700(4) 0.0088(5) Uani 1 d . .
O4 O 0.0185(4) 0.1727(2) 0.7353(5) 0.0124(6) Uani 1 d . .
O5 O 0.0825(3) 0.0097(2) 0.2873(4) 0.0121(6) Uani 1 d . .
O6 O 0.4216(3) 0.4903(2) 0.7194(4) 0.0079(5) Uani 1 d . .
O7 O 0.2010(3) 0.3994(2) 0.8290(4) 0.0161(6) Uani 1 d . .
O8 O 0.3069(3) 0.1018(2) 0.1763(5) 0.0098(5) Uani 1 d . .
O9 O 0.4728(3) 0.2937(2) 0.7672(4) 0.0134(6) Uani 1 d . .
O10 O 0.0379(4) 0.2067(2) 0.2379(5) 0.0126(6) Uani 1 d . .
O11 O 0.2677(3) 0.8960(2) 0.6152(4) 0.0147(6) Uani 1 d . .
O12 O 0.2344(4) 0.6030(2) 0.3834(4) 0.0113(6) Uani 1 d . .
O13 O 0.1781(4) 0.3738(2) 0.4460(4) 0.0144(6) Uani 1 d . .
O14 O 0.3324(4) 0.1230(2) 0.5550(5) 0.0141(6) Uani 1 d . .
O15 O 0.3117(3) 0.8534(2) 0.2756(5) 0.0200(4) Uani 1 d . .
O16 O 0.1913(4) 0.6475(2) 0.7268(5) 0.013 Uiso 1 d . .

loop_
_geom_bond_atom_site_label_1
_geom_bond_atom_site_label_2
_geom_bond_distance
_geom_bond_site_symmetry_2
_geom_bond_publ_flag
Zn1 O3 1.916(2) 2_666 ?
Zn1 O8 1.942(3) 2_666 ?
Zn1 O11 1.943(2) . ?
Zn1 O1 2.046(3) 1_556 ?
Zn1 Ca1 3.268(2) 2_667 ?
Zn1 Ca1 3.2921(9) 1_565 ?
Zn2 O4 1.907(3) 2_566 ?
Zn2 O12 1.961(3) . ?
Zn2 O7 1.988(3) 2_566 ?
Zn2 O2 2.004(3) 1_554 ?
Zn2 Ca2 3.267(2) 2_565 ?
Zn2 Ca2 3.2752(10) . ?
Ca1 O8 2.338(3) 1_556 ?
Ca1 O11 2.348(3) 1_545 ?
Ca1 O1 2.436(2) 1_546 ?
Ca1 O4 2.450(3) . ?
Ca1 O5 2.455(2) 2_556 ?
Ca1 O1 2.457(3) 2_666 ?
Ca1 O14 2.957(4) . ?
Ca1 Si5 3.1301(12) 2_566 ?
Ca1 Zn1 3.268(2) 2_667 ?
Ca1 Zn1 3.2921(9) 1_545 ?
Ca1 Si3 3.3205(15) 2_666 ?
Ca1 Si2 3.595(2) 1_556 ?
Ca2 O12 2.312(3) . ?
Ca2 O7 2.323(3) 1_554 ?
Ca2 O2 2.359(3) 2_566 ?
Ca2 O6 2.438(3) 2_666 ?
Ca2 O3 2.492(2) . ?
Ca2 O2 2.503(3) 1_554 ?
Ca2 O13 2.926(4) . ?
Ca2 Si6 3.1276(14) 2_666 ?
Ca2 Zn2 3.267(2) 2_565 ?
Ca2 Si4 3.294(2) 2_566 ?
Ca2 Si6 3.578(2) . ?
Si1 O7 1.570(4) . ?
Si1 O13 1.612(3) . ?
Si1 O9 1.642(3) . ?
Si1 O6 1.652(3) . ?
Si1 Ca2 3.611(2) 1_556 ?
Si2 O10 1.586(3) . ?
Si2 O8 1.595(4) . ?
Si2 O5 1.634(3) . ?
Si2 O14 1.641(3) . ?
Si2 Ca1 3.595(2) 1_554 ?
Si3 O15 1.574(3) . ?
Si3 O1 1.596(3) . ?
Si3 O9 1.610(3) 2_666 ?
Si3 O14 1.625(3) 2_666 ?
Si3 Ca1 3.3205(15) 2_666 ?
Si3 Ca1 3.636(2) 1_564 ?
Si4 O10 1.603(3) 2_566 ?
Si4 O2 1.616(3) . ?
Si4 O16 1.620(3) . ?
Si4 O13 1.632(3) 2_566 ?
Si4 Ca2 3.294(2) 2_566 ?
Si5 O11 1.589(3) . ?
Si5 O15 1.615(3) . ?
Si5 O4 1.629(3) 2_566 ?
Si5 O5 1.667(3) 1_565 ?
Si5 Ca1 3.1301(12) 2_566 ?
Si5 Ca1 3.605(2) 1_565 ?
Si6 O3 1.577(2) 2_666 ?
Si6 O12 1.594(3) . ?
Si6 O16 1.628(4) . ?
Si6 O6 1.668(3) . ?
Si6 Ca2 3.1276(14) 2_666 ?
O1 Zn1 2.046(3) 1_554 ?
O1 Ca1 2.436(2) 1_564 ?
O1 Ca1 2.457(3) 2_666 ?
O2 Zn2 2.004(3) 1_556 ?
O2 Ca2 2.359(3) 2_566 ?
O2 Ca2 2.503(3) 1_556 ?
O3 Si6 1.577(2) 2_666 ?
O3 Zn1 1.916(2) 2_666 ?
O4 Si5 1.629(3) 2_566 ?
O4 Zn2 1.907(3) 2_566 ?
O5 Si5 1.667(3) 1_545 ?
O5 Ca1 2.455(2) 2_556 ?
O6 Ca2 2.438(3) 2_666 ?
O7 Zn2 1.988(3) 2_566 ?
O7 Ca2 2.323(3) 1_556 ?
O8 Zn1 1.942(3) 2_666 ?
O8 Ca1 2.338(3) 1_554 ?
O9 Si3 1.610(3) 2_666 ?
O10 Si4 1.603(3) 2_566 ?
O11 Ca1 2.348(3) 1_565 ?
O13 Si4 1.632(3) 2_566 ?
O14 Si3 1.625(3) 2_666 ?
